data_7055701
loop_
_publ_author_name
'Huang, Fang'
'Zhang, Wenjuan'
'Sun, Yang'
'Hu, Xinquan'
'Solan, Gregory A.'
'Sun, Wen-Hua'

_publ_section_title
;
 Thermally stable and highly active cobalt precatalysts for
 vinyl-polyethylenes with narrow polydispersities: integrating fused-ring
 and imino-carbon protection into ligand design
;
_journal_issue 9
_journal_name_full 'New J. Chem.'
_journal_page_first 8012
_journal_paper_doi 10.1039/C6NJ01867J
_journal_volume 40
_journal_year 2016
_chemical_formula_sum 'C41 H49 Cl2 Co N3'
_chemical_formula_weight 713.66
_chemical_name_systematic
;
 ?
;
_space_group_IT_number 14
_symmetry_cell_setting monoclinic
_symmetry_space_group_name_Hall '-P 2yn'
_symmetry_space_group_name_H-M 'P 1 21/n 1'
_atom_sites_solution_hydrogens geom
_atom_sites_solution_primary direct
_atom_sites_solution_secondary difmap
_audit_creation_method SHELXL-97
_audit_update_record
;
2016-04-28 deposited with the CCDC.
2016-07-27 downloaded from the CCDC.
;
_cell_angle_alpha 90.00
_cell_angle_beta 97.18(3)
_cell_angle_gamma 90.00
_cell_formula_units_Z 4
_cell_length_a 9.1533(18)
_cell_length_b 23.791(5)
_cell_length_c 18.215(4)
_cell_measurement_reflns_used 14920
_cell_measurement_temperature 173(2)
_cell_measurement_theta_max 25.00
_cell_measurement_theta_min 2.05
_cell_volume 3935.5(14)
_computing_cell_refinement 'CrystalClear (Rigaku Inc., 2007)'
_computing_data_collection 'CrystalClear (Rigaku Inc., 2007)'
_computing_data_reduction 'CrystalClear (Rigaku Inc., 2007)'
_computing_molecular_graphics 'XP in Siemens SHELXTL (Sheldrick, 1994)'
_computing_publication_material 'SHELX97 (Sheldrick, 1997)'
_computing_structure_refinement 'SHELXL-97 (Sheldrick, 1997)'
_computing_structure_solution 'SHELXS-97 (Sheldrick, 1990)'
_diffrn_ambient_temperature 173(2)
_diffrn_measured_fraction_theta_full 0.990
_diffrn_measured_fraction_theta_max 0.990
_diffrn_measurement_device_type 'MM007-HF CCD(Saturn 724+)'
_diffrn_measurement_method '\w scans at fixed \c = 45\%'
_diffrn_radiation_monochromator graphite
_diffrn_radiation_source 'fine-focus sealed tube'
_diffrn_radiation_type MoK\a
_diffrn_radiation_wavelength 0.71073
_diffrn_reflns_av_R_equivalents 0.0340
_diffrn_reflns_av_sigmaI/netI 0.0452
_diffrn_reflns_limit_h_max 9
_diffrn_reflns_limit_h_min -10
_diffrn_reflns_limit_k_max 28
_diffrn_reflns_limit_k_min -28
_diffrn_reflns_limit_l_max 12
_diffrn_reflns_limit_l_min -21
_diffrn_reflns_number 9095
_diffrn_reflns_theta_full 25.00
_diffrn_reflns_theta_max 25.00
_diffrn_reflns_theta_min 2.05
_diffrn_standards_decay_% none
_diffrn_standards_interval_count none
_diffrn_standards_interval_time none
_diffrn_standards_number none
_exptl_absorpt_coefficient_mu 0.602
_exptl_absorpt_correction_T_max 1.0000
_exptl_absorpt_correction_T_min 0.6529
_exptl_absorpt_correction_type empirical
_exptl_absorpt_process_details 'SADABS (Sheldrick, 1996)'
_exptl_crystal_colour brown
_exptl_crystal_density_diffrn 1.205
_exptl_crystal_density_method 'not measured'
_exptl_crystal_description plate
_exptl_crystal_F_000 1508
_exptl_crystal_size_max 0.40
_exptl_crystal_size_mid 0.34
_exptl_crystal_size_min 0.06
_platon_squeeze_details ' ?'
_refine_diff_density_max 0.389
_refine_diff_density_min -0.330
_refine_diff_density_rms 0.066
_refine_ls_extinction_method none
_refine_ls_goodness_of_fit_ref 1.096
_refine_ls_hydrogen_treatment constr
_refine_ls_matrix_type full
_refine_ls_number_parameters 451
_refine_ls_number_reflns 6857
_refine_ls_number_restraints 0
_refine_ls_restrained_S_all 1.096
_refine_ls_R_factor_gt 0.0555
_refine_ls_shift/su_max 0.001
_refine_ls_shift/su_mean 0.000
_refine_ls_structure_factor_coef Fsqd
_refine_ls_weighting_details 'calc w=1/[\s^2^(Fo^2^)+(0.0382P)^2^+6.5600P] where P=(Fo^2^+2Fc^2^)/3'
_refine_ls_weighting_scheme calc
_refine_ls_wR_factor_gt 0.1271
_refine_ls_wR_factor_ref 0.1362
_reflns_number_gt 6013
_reflns_number_total 6857
_reflns_threshold_expression >2sigma(I)
_cod_data_source_file c6nj01867j1.cif
_cod_data_source_block Co3
_cod_depositor_comments
;
The following automatic conversions were performed:

'_symmetry_cell_setting' value 'Monoclinic' changed to 'monoclinic'
according to
/usr/data/users/saulius/crontab/automatic-downloads/rss-feeds/RSC/lib/dictionaries/cif_core.dic
dictionary named 'cif_core.dic' version 2.4.2 from 2011-04-26.

Automatic conversion script
Id: cif_fix_values 4268 2015-11-12 08:31:59Z antanas 

 Adding full bibliography for 7055701.cif.
;
_cod_original_cell_volume 3935.4(14)
_cod_original_sg_symbol_H-M P2(1)/n
_cod_database_code 7055701
_refine_ls_r_factor_ref 0.0638

loop_
_symmetry_equiv_pos_as_xyz
'x, y, z'
'-x+1/2, y+1/2, -z+1/2'
'-x, -y, -z'
'x-1/2, -y-1/2, z-1/2'

loop_
_atom_site_label
_atom_site_type_symbol
_atom_site_fract_x
_atom_site_fract_y
_atom_site_fract_z
_atom_site_U_iso_or_equiv
_atom_site_adp_type
_atom_site_occupancy
_atom_site_symmetry_multiplicity
_atom_site_calc_flag
_atom_site_refinement_flags
_atom_site_disorder_assembly
_atom_site_disorder_group
Co1 Co -0.00147(5) 0.237095(18) 0.68394(2) 0.02990(14) Uani 1 1 d . . .
N2 N 0.1782(3) 0.22771(11) 0.76237(14) 0.0326(6) Uani 1 1 d . . .
Cl1 Cl -0.11431(11) 0.22729(4) 0.56860(5) 0.0479(2) Uani 1 1 d . . .
N1 N -0.0108(3) 0.14910(10) 0.71920(13) 0.0259(5) Uani 1 1 d . . .
Cl2 Cl -0.13752(13) 0.27304(4) 0.77280(6) 0.0560(3) Uani 1 1 d . . .
C7 C 0.0730(3) 0.13864(13) 0.78030(16) 0.0253(6) Uani 1 1 d . . .
C18 C -0.0951(3) 0.10495(13) 0.67991(17) 0.0283(7) Uani 1 1 d . . .
C8 C 0.1759(4) 0.18425(13) 0.80851(16) 0.0279(7) Uani 1 1 d . . .
N3 N 0.1479(3) 0.30642(11) 0.66483(15) 0.0352(6) Uani 1 1 d . A .
C6 C 0.0745(3) 0.08528(13) 0.82307(16) 0.0281(7) Uani 1 1 d . . .
C5 C 0.2017(4) 0.05367(14) 0.83991(18) 0.0337(7) Uani 1 1 d . . .
H5 H 0.2902 0.0652 0.8222 0.040 Uiso 1 1 calc R . .
C23 C -0.2483(4) 0.10307(14) 0.67799(19) 0.0355(8) Uani 1 1 d . . .
C31 C 0.2092(4) 0.33280(15) 0.54156(19) 0.0432(9) Uani 1 1 d . . .
C27 C -0.3347(4) 0.14424(15) 0.7198(2) 0.0392(8) Uani 1 1 d . . .
H27 H -0.2622 0.1667 0.7535 0.047 Uiso 1 1 calc R . .
C9 C 0.2688(4) 0.18382(14) 0.87534(17) 0.0355(8) Uani 1 1 d . . .
H9 H 0.2692 0.1529 0.9084 0.043 Uiso 1 1 calc R . .
C30 C 0.1282(4) 0.34277(13) 0.60059(18) 0.0379(8) Uani 1 1 d . . .
C4 C 0.2006(4) 0.00557(14) 0.88217(19) 0.0403(8) Uani 1 1 d . . .
H4 H 0.2876 -0.0162 0.8930 0.048 Uiso 1 1 calc R . .
C19 C -0.0187(4) 0.06712(14) 0.63845(18) 0.0344(7) Uani 1 1 d . . .
C33 C 0.0722(5) 0.40721(16) 0.4741(2) 0.0539(11) Uani 1 1 d . . .
H33 H 0.0536 0.4292 0.4304 0.065 Uiso 1 1 calc R . .
C32 C 0.1768(5) 0.36641(16) 0.4789(2) 0.0518(10) Uani 1 1 d . . .
H32 H 0.2300 0.3606 0.4380 0.062 Uiso 1 1 calc R . .
C3 C 0.0717(4) -0.01061(15) 0.9087(2) 0.0457(9) Uani 1 1 d . . .
H3 H 0.0705 -0.0435 0.9381 0.055 Uiso 1 1 calc R . .
C1 C -0.0542(4) 0.06796(16) 0.84991(19) 0.0403(8) Uani 1 1 d . . .
H1 H -0.1424 0.0889 0.8386 0.048 Uiso 1 1 calc R . .
C24 C 0.1445(4) 0.07105(15) 0.63343(19) 0.0405(8) Uani 1 1 d . . .
H24 H 0.1893 0.0949 0.6755 0.049 Uiso 1 1 calc R . .
C2 C -0.0532(4) 0.02038(17) 0.8929(2) 0.0508(10) Uani 1 1 d . . .
H2 H -0.1407 0.0090 0.9118 0.061 Uiso 1 1 calc R . .
C13 C 0.2511(6) 0.31404(18) 0.7172(2) 0.0678(15) Uani 1 1 d . . .
C22 C -0.3248(4) 0.06142(18) 0.6363(2) 0.0516(10) Uani 1 1 d . . .
H22 H -0.4286 0.0590 0.6351 0.062 Uiso 1 1 calc R . .
C12 C 0.2662(5) 0.27149(16) 0.7780(2) 0.0533(11) Uani 1 1 d . A .
C10 C 0.3588(5) 0.22884(16) 0.89186(19) 0.0508(11) Uani 1 1 d . A .
H10 H 0.4234 0.2288 0.9369 0.061 Uiso 1 1 calc R . .
C21 C -0.2526(5) 0.0232(2) 0.5963(3) 0.0647(13) Uani 1 1 d . . .
H21 H -0.3067 -0.0052 0.5681 0.078 Uiso 1 1 calc R . .
C20 C -0.1021(4) 0.02653(18) 0.5974(2) 0.0510(10) Uani 1 1 d . . .
H20 H -0.0539 0.0003 0.5692 0.061 Uiso 1 1 calc R . .
C34 C -0.0072(5) 0.41682(15) 0.5325(2) 0.0525(11) Uani 1 1 d . . .
H34 H -0.0796 0.4456 0.5289 0.063 Uiso 1 1 calc R . .
C35 C 0.0187(4) 0.38411(15) 0.5976(2) 0.0466(9) Uani 1 1 d . . .
C25 C 0.2222(5) 0.01441(19) 0.6395(3) 0.0673(13) Uani 1 1 d . . .
H25A H 0.2028 -0.0044 0.6852 0.101 Uiso 1 1 calc R . .
H25B H 0.3284 0.0201 0.6404 0.101 Uiso 1 1 calc R . .
H25C H 0.1853 -0.0090 0.5969 0.101 Uiso 1 1 calc R . .
C26 C 0.1703(5) 0.1003(2) 0.5622(3) 0.0660(13) Uani 1 1 d . . .
H26A H 0.1236 0.0787 0.5199 0.099 Uiso 1 1 calc R . .
H26B H 0.2764 0.1030 0.5596 0.099 Uiso 1 1 calc R . .
H26C H 0.1277 0.1381 0.5612 0.099 Uiso 1 1 calc R . .
C29 C -0.4361(4) 0.11451(18) 0.7676(2) 0.0521(10) Uani 1 1 d . . .
H29A H -0.5167 0.0963 0.7358 0.078 Uiso 1 1 calc R . .
H29B H -0.4768 0.1420 0.7996 0.078 Uiso 1 1 calc R . .
H29C H -0.3802 0.0860 0.7982 0.078 Uiso 1 1 calc R . .
C39 C 0.3238(5) 0.28753(19) 0.5430(2) 0.0608(12) Uani 1 1 d . . .
H39 H 0.3426 0.2723 0.5945 0.073 Uiso 1 1 calc R . .
C28 C -0.4225(5) 0.1850(2) 0.6673(3) 0.0613(12) Uani 1 1 d . . .
H28A H -0.3562 0.2041 0.6372 0.092 Uiso 1 1 calc R . .
H28B H -0.4703 0.2129 0.6960 0.092 Uiso 1 1 calc R . .
H28C H -0.4976 0.1643 0.6350 0.092 Uiso 1 1 calc R . .
C40 C 0.4700(6) 0.3096(3) 0.5212(5) 0.123(3) Uani 1 1 d . . .
H40A H 0.4610 0.3147 0.4674 0.185 Uiso 1 1 calc R . .
H40B H 0.5485 0.2824 0.5365 0.185 Uiso 1 1 calc R . .
H40C H 0.4939 0.3456 0.5457 0.185 Uiso 1 1 calc R . .
C11 C 0.3592(7) 0.27434(19) 0.8453(2) 0.0832(19) Uani 1 1 d . . .
C36 C -0.0713(6) 0.39484(18) 0.6601(3) 0.0658(13) Uani 1 1 d . . .
H36 H -0.0365 0.3682 0.7010 0.079 Uiso 1 1 calc R . .
C41 C 0.2698(7) 0.2399(2) 0.4916(3) 0.0864(17) Uani 1 1 d . . .
H41A H 0.1849 0.2218 0.5097 0.130 Uiso 1 1 calc R . .
H41B H 0.3488 0.2122 0.4902 0.130 Uiso 1 1 calc R . .
H41C H 0.2406 0.2547 0.4418 0.130 Uiso 1 1 calc R . .
C37 C -0.0513(6) 0.45449(19) 0.6908(3) 0.0757(15) Uani 1 1 d . . .
H37A H 0.0516 0.4601 0.7117 0.114 Uiso 1 1 calc R . .
H37B H -0.1151 0.4600 0.7296 0.114 Uiso 1 1 calc R . .
H37C H -0.0777 0.4817 0.6509 0.114 Uiso 1 1 calc R . .
C38 C -0.2336(6) 0.3818(2) 0.6348(4) 0.106(2) Uani 1 1 d . . .
H38A H -0.2673 0.4037 0.5904 0.160 Uiso 1 1 calc R . .
H38B H -0.2925 0.3916 0.6743 0.160 Uiso 1 1 calc R . .
H38C H -0.2448 0.3416 0.6235 0.160 Uiso 1 1 calc R . .
C17 C 0.4932(8) 0.3163(3) 0.8587(4) 0.0403(14) Uani 0.527(6) 1 d P A 1
H17A H 0.5425 0.3133 0.9101 0.048 Uiso 0.527(6) 1 calc PR A 1
H17B H 0.5661 0.3083 0.8242 0.048 Uiso 0.527(6) 1 calc PR A 1
C14 C 0.4039(8) 0.3481(3) 0.7058(4) 0.0385(14) Uani 0.527(6) 1 d P A 1
H14A H 0.4903 0.3228 0.7133 0.046 Uiso 0.527(6) 1 calc PR A 1
H14B H 0.3974 0.3646 0.6556 0.046 Uiso 0.527(6) 1 calc PR A 1
C16 C 0.4261(9) 0.3752(3) 0.8443(4) 0.0478(15) Uani 0.527(6) 1 d P A 1
H16A H 0.3264 0.3755 0.8600 0.057 Uiso 0.527(6) 1 calc PR A 1
H16B H 0.4869 0.4027 0.8754 0.057 Uiso 0.527(6) 1 calc PR A 1
C15 C 0.4147(9) 0.3941(3) 0.7648(4) 0.0385(14) Uani 0.527(6) 1 d P A 1
H15A H 0.5019 0.4176 0.7591 0.046 Uiso 0.527(6) 1 calc PR A 1
H15B H 0.3269 0.4185 0.7548 0.046 Uiso 0.527(6) 1 calc PR A 1
C16A C 0.5277(10) 0.3539(4) 0.8371(5) 0.0478(15) Uani 0.47 1 d P A 2
H16C H 0.6122 0.3277 0.8451 0.057 Uiso 0.473(6) 1 calc PR A 2
H16D H 0.5618 0.3910 0.8569 0.057 Uiso 0.473(6) 1 calc PR A 2
C17A C 0.4096(10) 0.3333(3) 0.8795(4) 0.0403(14) Uani 0.47 1 d P A 2
H17C H 0.3259 0.3599 0.8749 0.048 Uiso 0.473(6) 1 calc PR A 2
H17D H 0.4477 0.3293 0.9326 0.048 Uiso 0.473(6) 1 calc PR A 2
C15A C 0.4807(10) 0.3596(4) 0.7540(5) 0.050(2) Uani 0.473(6) 1 d P A 2
H15C H 0.5391 0.3902 0.7351 0.059 Uiso 0.473(6) 1 calc PR A 2
H15D H 0.5067 0.3243 0.7298 0.059 Uiso 0.473(6) 1 calc PR A 2
C14A C 0.3228(9) 0.3712(3) 0.7306(4) 0.039(2) Uani 0.473(6) 1 d P A 2
H14C H 0.3100 0.3940 0.6848 0.047 Uiso 0.473(6) 1 calc PR A 2
H14D H 0.2791 0.3917 0.7699 0.047 Uiso 0.473(6) 1 calc PR A 2

loop_
_atom_site_aniso_label
_atom_site_aniso_U_11
_atom_site_aniso_U_22
_atom_site_aniso_U_33
_atom_site_aniso_U_23
_atom_site_aniso_U_13
_atom_site_aniso_U_12
Co1 0.0327(3) 0.0245(2) 0.0320(2) 0.00290(17) 0.00221(18) -0.00045(18)
N2 0.0451(17) 0.0272(14) 0.0240(13) 0.0027(11) -0.0013(11) -0.0050(13)
Cl1 0.0514(6) 0.0502(5) 0.0382(5) 0.0095(4) -0.0096(4) -0.0120(4)
N1 0.0250(13) 0.0242(13) 0.0288(13) 0.0028(10) 0.0049(10) 0.0003(11)
Cl2 0.0705(7) 0.0368(5) 0.0672(6) -0.0043(4) 0.0340(5) 0.0031(5)
C7 0.0246(15) 0.0268(16) 0.0252(15) 0.0014(12) 0.0066(12) 0.0018(13)
C18 0.0270(16) 0.0271(16) 0.0303(16) 0.0047(13) 0.0013(13) -0.0053(13)
C8 0.0365(17) 0.0232(15) 0.0245(15) -0.0015(12) 0.0052(13) -0.0014(14)
N3 0.0454(17) 0.0252(14) 0.0324(15) 0.0029(11) -0.0055(13) -0.0047(13)
C6 0.0310(17) 0.0263(16) 0.0272(15) 0.0020(12) 0.0050(13) -0.0002(14)
C5 0.0316(18) 0.0332(18) 0.0364(18) 0.0032(14) 0.0046(14) 0.0020(15)
C23 0.0319(18) 0.0348(18) 0.0390(18) 0.0088(14) 0.0018(14) -0.0056(15)
C31 0.058(2) 0.0323(19) 0.0352(19) 0.0043(15) -0.0121(17) -0.0069(17)
C27 0.0275(18) 0.042(2) 0.048(2) 0.0070(16) 0.0057(15) -0.0007(16)
C9 0.049(2) 0.0305(17) 0.0264(16) 0.0028(13) 0.0011(14) -0.0004(16)
C30 0.050(2) 0.0230(16) 0.0355(18) 0.0047(13) -0.0139(16) -0.0110(15)
C4 0.051(2) 0.0295(18) 0.0398(19) 0.0036(15) 0.0030(16) 0.0101(16)
C19 0.0354(18) 0.0320(18) 0.0352(18) -0.0016(14) 0.0015(14) -0.0022(15)
C33 0.080(3) 0.031(2) 0.043(2) 0.0117(16) -0.023(2) -0.010(2)
C32 0.079(3) 0.040(2) 0.0335(19) 0.0069(16) -0.0083(19) -0.008(2)
C3 0.060(2) 0.0313(19) 0.044(2) 0.0148(16) 0.0015(18) -0.0025(18)
C1 0.0316(18) 0.047(2) 0.0425(19) 0.0148(16) 0.0062(15) 0.0007(17)
C24 0.040(2) 0.041(2) 0.0400(19) -0.0118(16) 0.0044(15) 0.0001(17)
C2 0.045(2) 0.054(2) 0.054(2) 0.0230(19) 0.0101(18) -0.009(2)
C13 0.104(4) 0.045(2) 0.044(2) 0.0177(18) -0.032(2) -0.042(2)
C22 0.0298(19) 0.059(3) 0.064(3) -0.007(2) -0.0002(17) -0.0150(19)
C12 0.076(3) 0.040(2) 0.037(2) 0.0071(16) -0.0186(19) -0.028(2)
C10 0.077(3) 0.042(2) 0.0279(18) 0.0014(15) -0.0163(18) -0.017(2)
C21 0.049(3) 0.068(3) 0.075(3) -0.024(2) -0.003(2) -0.019(2)
C20 0.047(2) 0.051(2) 0.055(2) -0.0185(19) 0.0040(18) -0.0078(19)
C34 0.058(3) 0.0271(19) 0.065(3) 0.0108(18) -0.020(2) -0.0055(18)
C35 0.056(2) 0.0260(18) 0.054(2) 0.0075(16) -0.0076(19) -0.0096(17)
C25 0.043(2) 0.060(3) 0.098(4) -0.005(3) 0.005(2) 0.007(2)
C26 0.053(3) 0.078(3) 0.070(3) 0.010(2) 0.022(2) -0.002(2)
C29 0.036(2) 0.060(3) 0.063(3) 0.010(2) 0.0142(18) -0.0031(19)
C39 0.083(3) 0.051(2) 0.049(2) 0.018(2) 0.008(2) 0.013(2)
C28 0.043(2) 0.064(3) 0.077(3) 0.023(2) 0.005(2) 0.010(2)
C40 0.059(4) 0.089(5) 0.216(9) 0.048(5) -0.002(4) 0.010(3)
C11 0.137(5) 0.053(3) 0.045(2) 0.015(2) -0.046(3) -0.047(3)
C36 0.080(3) 0.036(2) 0.085(3) 0.015(2) 0.020(3) -0.005(2)
C41 0.100(4) 0.053(3) 0.114(5) -0.010(3) 0.043(4) 0.000(3)
C37 0.099(4) 0.045(3) 0.089(4) 0.005(2) 0.036(3) -0.002(3)
C38 0.060(3) 0.060(3) 0.203(8) 0.022(4) 0.031(4) -0.007(3)
C17 0.045(4) 0.037(3) 0.035(3) -0.001(2) -0.008(2) -0.013(3)
C14 0.036(3) 0.037(3) 0.041(3) 0.000(2) -0.003(2) -0.007(3)
C16 0.055(4) 0.037(3) 0.048(3) -0.005(3) -0.005(3) -0.008(3)
C15 0.036(3) 0.037(3) 0.041(3) 0.000(2) -0.003(2) -0.007(3)
C16A 0.055(4) 0.037(3) 0.048(3) -0.005(3) -0.005(3) -0.008(3)
C17A 0.045(4) 0.037(3) 0.035(3) -0.001(2) -0.008(2) -0.013(3)
C15A 0.044(5) 0.058(6) 0.048(5) 0.002(4) 0.010(4) -0.020(5)
C14A 0.050(5) 0.031(4) 0.034(4) 0.007(3) -0.007(4) -0.014(4)

loop_
_atom_type_symbol
_atom_type_description
_atom_type_scat_dispersion_real
_atom_type_scat_dispersion_imag
_atom_type_scat_source
C C 0.0033 0.0016 'International Tables Vol C Tables 4.2.6.8 and 6.1.1.4'
H H 0.0000 0.0000 'International Tables Vol C Tables 4.2.6.8 and 6.1.1.4'
N N 0.0061 0.0033 'International Tables Vol C Tables 4.2.6.8 and 6.1.1.4'
Cl Cl 0.1484 0.1585 'International Tables Vol C Tables 4.2.6.8 and 6.1.1.4'
Co Co 0.3494 0.9721 'International Tables Vol C Tables 4.2.6.8 and 6.1.1.4'

loop_
_geom_angle_atom_site_label_1
_geom_angle_atom_site_label_2
_geom_angle_atom_site_label_3
_geom_angle
N2 Co1 N1 75.48(10)
N2 Co1 N3 74.42(10)
N1 Co1 N3 144.08(10)
N2 Co1 Cl1 151.59(9)
N1 Co1 Cl1 98.35(7)
N3 Co1 Cl1 98.80(8)
N2 Co1 Cl2 90.45(9)
N1 Co1 Cl2 95.94(7)
N3 Co1 Cl2 103.43(8)
Cl1 Co1 Cl2 117.91(5)
C12 N2 C8 122.0(3)
C12 N2 Co1 118.5(2)
C8 N2 Co1 116.7(2)
C7 N1 C18 120.7(3)
C7 N1 Co1 113.2(2)
C18 N1 Co1 126.04(19)
N1 C7 C8 116.0(3)
N1 C7 C6 125.4(3)
C8 C7 C6 118.5(3)
C23 C18 C19 121.8(3)
C23 C18 N1 120.6(3)
C19 C18 N1 117.3(3)
N2 C8 C9 120.0(3)
N2 C8 C7 114.0(3)
C9 C8 C7 126.0(3)
C13 N3 C30 121.9(3)
C13 N3 Co1 114.0(2)
C30 N3 Co1 124.0(2)
C5 C6 C1 119.0(3)
C5 C6 C7 122.0(3)
C1 C6 C7 118.9(3)
C4 C5 C6 120.6(3)
C4 C5 H5 119.7
C6 C5 H5 119.7
C22 C23 C18 118.2(3)
C22 C23 C27 118.4(3)
C18 C23 C27 123.3(3)
C32 C31 C30 116.9(4)
C32 C31 C39 120.1(4)
C30 C31 C39 123.0(3)
C28 C27 C23 111.3(3)
C28 C27 C29 110.1(3)
C23 C27 C29 112.3(3)
C28 C27 H27 107.6
C23 C27 H27 107.6
C29 C27 H27 107.6
C10 C9 C8 118.2(3)
C10 C9 H9 120.9
C8 C9 H9 120.9
C31 C30 C35 122.3(3)
C31 C30 N3 119.6(3)
C35 C30 N3 117.9(3)
C5 C4 C3 119.4(3)
C5 C4 H4 120.3
C3 C4 H4 120.3
C20 C19 C18 117.0(3)
C20 C19 C24 119.4(3)
C18 C19 C24 123.5(3)
C32 C33 C34 120.2(4)
C32 C33 H33 119.9
C34 C33 H33 119.9
C33 C32 C31 122.6(4)
C33 C32 H32 118.7
C31 C32 H32 118.7
C2 C3 C4 120.4(3)
C2 C3 H3 119.8
C4 C3 H3 119.8
C2 C1 C6 119.8(3)
C2 C1 H1 120.1
C6 C1 H1 120.1
C19 C24 C26 110.0(3)
C19 C24 C25 113.4(3)
C26 C24 C25 110.3(3)
C19 C24 H24 107.6
C26 C24 H24 107.6
C25 C24 H24 107.6
C3 C2 C1 120.8(4)
C3 C2 H2 119.6
C1 C2 H2 119.6
N3 C13 C12 116.9(3)
N3 C13 C14A 121.0(4)
C12 C13 C14A 119.4(4)
N3 C13 C14 122.5(4)
C12 C13 C14 115.1(4)
C14A C13 C14 39.1(4)
C21 C22 C23 121.1(4)
C21 C22 H22 119.4
C23 C22 H22 119.4
N2 C12 C11 120.8(3)
N2 C12 C13 112.1(3)
C11 C12 C13 127.2(3)
C9 C10 C11 122.1(3)
C9 C10 H10 119.0
C11 C10 H10 119.0
C20 C21 C22 119.9(4)
C20 C21 H21 120.1
C22 C21 H21 120.1
C21 C20 C19 121.9(4)
C21 C20 H20 119.1
C19 C20 H20 119.1
C33 C34 C35 120.4(4)
C33 C34 H34 119.8
C35 C34 H34 119.8
C30 C35 C34 117.6(4)
C30 C35 C36 123.0(3)
C34 C35 C36 119.4(4)
C24 C25 H25A 109.5
C24 C25 H25B 109.5
H25A C25 H25B 109.5
C24 C25 H25C 109.5
H25A C25 H25C 109.5
H25B C25 H25C 109.5
C24 C26 H26A 109.5
C24 C26 H26B 109.5
H26A C26 H26B 109.5
C24 C26 H26C 109.5
H26A C26 H26C 109.5
H26B C26 H26C 109.5
C27 C29 H29A 109.5
C27 C29 H29B 109.5
H29A C29 H29B 109.5
C27 C29 H29C 109.5
H29A C29 H29C 109.5
H29B C29 H29C 109.5
C31 C39 C41 110.7(4)
C31 C39 C40 112.4(4)
C41 C39 C40 108.9(5)
C31 C39 H39 108.3
C41 C39 H39 108.3
C40 C39 H39 108.3
C27 C28 H28A 109.5
C27 C28 H28B 109.5
H28A C28 H28B 109.5
C27 C28 H28C 109.5
H28A C28 H28C 109.5
H28B C28 H28C 109.5
C39 C40 H40A 109.5
C39 C40 H40B 109.5
H40A C40 H40B 109.5
C39 C40 H40C 109.5
H40A C40 H40C 109.5
H40B C40 H40C 109.5
C10 C11 C12 116.9(4)
C10 C11 C17 117.8(4)
C12 C11 C17 122.7(4)
C10 C11 C17A 118.6(4)
C12 C11 C17A 120.2(5)
C17 C11 C17A 36.2(4)
C35 C36 C37 112.5(4)
C35 C36 C38 109.9(5)
C37 C36 C38 111.5(4)
C35 C36 H36 107.6
C37 C36 H36 107.6
C38 C36 H36 107.6
C39 C41 H41A 109.5
C39 C41 H41B 109.5
H41A C41 H41B 109.5
C39 C41 H41C 109.5
H41A C41 H41C 109.5
H41B C41 H41C 109.5
C36 C37 H37A 109.5
C36 C37 H37B 109.5
H37A C37 H37B 109.5
C36 C37 H37C 109.5
H37A C37 H37C 109.5
H37B C37 H37C 109.5
C36 C38 H38A 109.5
C36 C38 H38B 109.5
H38A C38 H38B 109.5
C36 C38 H38C 109.5
H38A C38 H38C 109.5
H38B C38 H38C 109.5
C16 C17 C11 105.3(6)
C16 C17 H17A 110.7
C11 C17 H17A 110.7
C16 C17 H17B 110.7
C11 C17 H17B 110.7
H17A C17 H17B 108.8
C15 C14 C13 104.1(6)
C15 C14 H14A 110.9
C13 C14 H14A 110.9
C15 C14 H14B 110.9
C13 C14 H14B 110.9
H14A C14 H14B 109.0
C15 C16 C17 114.5(7)
C15 C16 H16A 108.6
C17 C16 H16A 108.6
C15 C16 H16B 108.6
C17 C16 H16B 108.6
H16A C16 H16B 107.6
C16 C15 C14 116.9(6)
C16 C15 H15A 108.1
C14 C15 H15A 108.1
C16 C15 H15B 108.1
C14 C15 H15B 108.1
H15A C15 H15B 107.3
C17A C16A C15A 114.3(7)
C17A C16A H16C 108.7
C15A C16A H16C 108.7
C17A C16A H16D 108.7
C15A C16A H16D 108.7
H16C C16A H16D 107.6
C16A C17A C11 106.4(7)
C16A C17A H17C 110.4
C11 C17A H17C 110.4
C16A C17A H17D 110.4
C11 C17A H17D 110.4
H17C C17A H17D 108.6
C14A C15A C16A 116.5(8)
C14A C15A H15C 108.2
C16A C15A H15C 108.2
C14A C15A H15D 108.2
C16A C15A H15D 108.2
H15C C15A H15D 107.3
C15A C14A C13 105.4(7)
C15A C14A H14C 110.7
C13 C14A H14C 110.7
C15A C14A H14D 110.7
C13 C14A H14D 110.7
H14C C14A H14D 108.8

loop_
_geom_bond_atom_site_label_1
_geom_bond_atom_site_label_2
_geom_bond_distance
Co1 N2 2.051(3)
Co1 N1 2.194(2)
Co1 N3 2.198(3)
Co1 Cl1 2.2343(11)
Co1 Cl2 2.3251(12)
N2 C12 1.326(4)
N2 C8 1.334(4)
N1 C7 1.294(4)
N1 C18 1.440(4)
C7 C8 1.486(4)
C7 C6 1.489(4)
C18 C23 1.398(5)
C18 C19 1.415(5)
C8 C9 1.395(4)
N3 C13 1.269(5)
N3 C30 1.448(4)
C6 C5 1.388(4)
C6 C1 1.393(5)
C5 C4 1.380(5)
C5 H5 0.9500
C23 C22 1.385(5)
C23 C27 1.522(5)
C31 C32 1.395(5)
C31 C30 1.400(5)
C31 C39 1.502(6)
C27 C28 1.519(5)
C27 C29 1.524(5)
C27 H27 1.0000
C9 C10 1.362(5)
C9 H9 0.9500
C30 C35 1.401(5)
C4 C3 1.384(5)
C4 H4 0.9500
C19 C20 1.390(5)
C19 C24 1.510(5)
C33 C32 1.359(6)
C33 C34 1.381(6)
C33 H33 0.9500
C32 H32 0.9500
C3 C2 1.360(6)
C3 H3 0.9500
C1 C2 1.376(5)
C1 H1 0.9500
C24 C26 1.516(6)
C24 C25 1.521(5)
C24 H24 1.0000
C2 H2 0.9500
C13 C12 1.494(5)
C13 C14A 1.517(8)
C13 C14 1.653(8)
C22 C21 1.383(6)
C22 H22 0.9500
C12 C11 1.404(5)
C10 C11 1.375(5)
C10 H10 0.9500
C21 C20 1.377(6)
C21 H21 0.9500
C20 H20 0.9500
C34 C35 1.413(5)
C34 H34 0.9500
C35 C36 1.508(6)
C25 H25A 0.9800
C25 H25B 0.9800
C25 H25C 0.9800
C26 H26A 0.9800
C26 H26B 0.9800
C26 H26C 0.9800
C29 H29A 0.9800
C29 H29B 0.9800
C29 H29C 0.9800
C39 C41 1.513(7)
C39 C40 1.535(7)
C39 H39 1.0000
C28 H28A 0.9800
C28 H28B 0.9800
C28 H28C 0.9800
C40 H40A 0.9800
C40 H40B 0.9800
C40 H40C 0.9800
C11 C17 1.577(8)
C11 C17A 1.580(8)
C36 C37 1.528(6)
C36 C38 1.531(7)
C36 H36 1.0000
C41 H41A 0.9800
C41 H41B 0.9800
C41 H41C 0.9800
C37 H37A 0.9800
C37 H37B 0.9800
C37 H37C 0.9800
C38 H38A 0.9800
C38 H38B 0.9800
C38 H38C 0.9800
C17 C16 1.538(10)
C17 H17A 0.9900
C17 H17B 0.9900
C14 C15 1.530(11)
C14 H14A 0.9900
C14 H14B 0.9900
C16 C15 1.506(10)
C16 H16A 0.9900
C16 H16B 0.9900
C15 H15A 0.9900
C15 H15B 0.9900
C16A C17A 1.489(13)
C16A C15A 1.526(11)
C16A H16C 0.9900
C16A H16D 0.9900
C17A H17C 0.9900
C17A H17D 0.9900
C15A C14A 1.481(13)
C15A H15C 0.9900
C15A H15D 0.9900
C14A H14C 0.9900
C14A H14D 0.9900

loop_
_geom_torsion_atom_site_label_1
_geom_torsion_atom_site_label_2
_geom_torsion_atom_site_label_3
_geom_torsion_atom_site_label_4
_geom_torsion
N1 Co1 N2 C12 179.1(3)
N3 Co1 N2 C12 19.0(3)
Cl1 Co1 N2 C12 98.5(3)
Cl2 Co1 N2 C12 -84.9(3)
N1 Co1 N2 C8 -19.5(2)
N3 Co1 N2 C8 -179.7(3)
Cl1 Co1 N2 C8 -100.1(3)
Cl2 Co1 N2 C8 76.5(2)
N2 Co1 N1 C7 15.3(2)
N3 Co1 N1 C7 49.2(3)
Cl1 Co1 N1 C7 167.0(2)
Cl2 Co1 N1 C7 -73.6(2)
N2 Co1 N1 C18 -162.8(3)
N3 Co1 N1 C18 -128.9(2)
Cl1 Co1 N1 C18 -11.1(2)
Cl2 Co1 N1 C18 108.3(2)
C18 N1 C7 C8 168.8(3)
Co1 N1 C7 C8 -9.4(3)
C18 N1 C7 C6 -10.7(4)
Co1 N1 C7 C6 171.1(2)
C7 N1 C18 C23 108.9(3)
Co1 N1 C18 C23 -73.2(3)
C7 N1 C18 C19 -76.6(4)
Co1 N1 C18 C19 101.3(3)
C12 N2 C8 C9 -0.4(5)
Co1 N2 C8 C9 -161.1(2)
C12 N2 C8 C7 -178.5(3)
Co1 N2 C8 C7 20.9(3)
N1 C7 C8 N2 -6.7(4)
C6 C7 C8 N2 172.9(3)
N1 C7 C8 C9 175.4(3)
C6 C7 C8 C9 -5.0(5)
N2 Co1 N3 C13 -13.5(3)
N1 Co1 N3 C13 -47.6(4)
Cl1 Co1 N3 C13 -165.3(3)
Cl2 Co1 N3 C13 73.1(3)
N2 Co1 N3 C30 169.8(3)
N1 Co1 N3 C30 135.7(3)
Cl1 Co1 N3 C30 18.0(3)
Cl2 Co1 N3 C30 -103.6(3)
N1 C7 C6 C5 123.1(4)
C8 C7 C6 C5 -56.4(4)
N1 C7 C6 C1 -59.9(4)
C8 C7 C6 C1 120.6(3)
C1 C6 C5 C4 0.4(5)
C7 C6 C5 C4 177.4(3)
C19 C18 C23 C22 2.5(5)
N1 C18 C23 C22 176.7(3)
C19 C18 C23 C27 -177.9(3)
N1 C18 C23 C27 -3.7(5)
C22 C23 C27 C28 -72.0(4)
C18 C23 C27 C28 108.4(4)
C22 C23 C27 C29 51.9(5)
C18 C23 C27 C29 -127.7(4)
N2 C8 C9 C10 0.8(5)
C7 C8 C9 C10 178.5(3)
C32 C31 C30 C35 0.5(5)
C39 C31 C30 C35 -178.1(4)
C32 C31 C30 N3 175.0(3)
C39 C31 C30 N3 -3.6(5)
C13 N3 C30 C31 84.1(5)
Co1 N3 C30 C31 -99.4(3)
C13 N3 C30 C35 -101.0(5)
Co1 N3 C30 C35 75.4(4)
C6 C5 C4 C3 -0.9(5)
C23 C18 C19 C20 -2.1(5)
N1 C18 C19 C20 -176.5(3)
C23 C18 C19 C24 174.2(3)
N1 C18 C19 C24 -0.2(5)
C34 C33 C32 C31 0.0(6)
C30 C31 C32 C33 0.0(6)
C39 C31 C32 C33 178.7(4)
C5 C4 C3 C2 0.4(6)
C5 C6 C1 C2 0.5(5)
C7 C6 C1 C2 -176.5(3)
C20 C19 C24 C26 77.6(5)
C18 C19 C24 C26 -98.6(4)
C20 C19 C24 C25 -46.4(5)
C18 C19 C24 C25 137.4(4)
C4 C3 C2 C1 0.6(6)
C6 C1 C2 C3 -1.0(6)
C30 N3 C13 C12 -176.0(4)
Co1 N3 C13 C12 7.2(6)
C30 N3 C13 C14A 22.9(8)
Co1 N3 C13 C14A -153.9(5)
C30 N3 C13 C14 -23.5(7)
Co1 N3 C13 C14 159.8(4)
C18 C23 C22 C21 -1.2(6)
C27 C23 C22 C21 179.2(4)
C8 N2 C12 C11 -1.4(7)
Co1 N2 C12 C11 158.9(4)
C8 N2 C12 C13 178.8(4)
Co1 N2 C12 C13 -20.9(5)
N3 C13 C12 N2 8.0(7)
C14A C13 C12 N2 169.4(6)
C14 C13 C12 N2 -146.5(5)
N3 C13 C12 C11 -171.8(5)
C14A C13 C12 C11 -10.4(9)
C14 C13 C12 C11 33.6(8)
C8 C9 C10 C11 0.8(7)
C23 C22 C21 C20 -0.3(7)
C22 C21 C20 C19 0.7(7)
C18 C19 C20 C21 0.5(6)
C24 C19 C20 C21 -176.0(4)
C32 C33 C34 C35 -0.5(6)
C31 C30 C35 C34 -1.0(5)
N3 C30 C35 C34 -175.6(3)
C31 C30 C35 C36 179.0(4)
N3 C30 C35 C36 4.3(5)
C33 C34 C35 C30 1.0(5)
C33 C34 C35 C36 -179.0(4)
C32 C31 C39 C41 -70.3(5)
C30 C31 C39 C41 108.3(4)
C32 C31 C39 C40 51.7(6)
C30 C31 C39 C40 -129.7(5)
C9 C10 C11 C12 -2.5(8)
C9 C10 C11 C17 -164.5(5)
C9 C10 C11 C17A 154.2(6)
N2 C12 C11 C10 2.8(8)
C13 C12 C11 C10 -177.4(5)
N2 C12 C11 C17 163.8(5)
C13 C12 C11 C17 -16.4(10)
N2 C12 C11 C17A -153.5(6)
C13 C12 C11 C17A 26.3(10)
C30 C35 C36 C37 119.1(4)
C34 C35 C36 C37 -60.9(6)
C30 C35 C36 C38 -116.1(4)
C34 C35 C36 C38 63.9(5)
C10 C11 C17 C16 -141.4(6)
C12 C11 C17 C16 57.7(8)
C17A C11 C17 C16 -40.0(6)
N3 C13 C14 C15 125.7(6)
C12 C13 C14 C15 -81.4(6)
C14A C13 C14 C15 25.0(5)
C11 C17 C16 C15 -88.2(7)
C17 C16 C15 C14 26.0(10)
C13 C14 C15 C16 61.0(8)
C15A C16A C17A C11 58.2(9)
C10 C11 C17A C16A 126.6(7)
C12 C11 C17A C16A -77.5(8)
C17 C11 C17A C16A 27.8(6)
C17A C16A C15A C14A 28.4(12)
C16A C15A C14A C13 -91.7(9)
N3 C13 C14A C15A -143.1(6)
C12 C13 C14A C15A 56.3(8)
C14 C13 C14A C15A -38.4(6)

loop_
_platon_squeeze_void_nr
_platon_squeeze_void_average_x
_platon_squeeze_void_average_y
_platon_squeeze_void_average_z
_platon_squeeze_void_volume
_platon_squeeze_void_count_electrons
1 -0.013 0.390 -0.091 129.9 14.5
2 0.013 0.611 0.091 130.2 14.5
3 0.487 0.110 0.409 131.0 13.9
4 0.513 0.889 0.591 129.1 14.8
